data_7022033
loop_
_publ_author_name
'Chevrier, In\`es'
'Sagu\'e, Jorge L'
'Brunetto, Priscilla S.'
'Khanna, Nina'
'Rajacic, Zarko'
'Fromm, Katharina M.'

_publ_section_title
;
 Rings, chains and helices: new antimicrobial silver coordination
 compounds with (iso-)nicotinic acid derivatives.
;
_journal_issue 1
_journal_name_full 'Dalton transactions (Cambridge, England : 2003)'
_journal_page_first 217
_journal_page_last 231
_journal_paper_doi 10.1039/c2dt31259j
_journal_volume 42
_journal_year 2013
_chemical_formula_moiety 'C40 H48 Ag2 N4 O14,2(N1 O3), 2(C1 H4 O1)'
_chemical_formula_sum 'C42 H56 Ag2 N6 O22'
_chemical_formula_weight 1212.67
_chemical_name_common 'bisnicotinate tetraethyleneglycol'
_chemical_name_systematic
;
?
;
_space_group_IT_number 14
_symmetry_cell_setting monoclinic
_symmetry_space_group_name_Hall '-P 2ybc'
_symmetry_space_group_name_H-M 'P 1 21/c 1'
_atom_sites_solution_hydrogens geom
_atom_sites_solution_primary direct
_atom_sites_solution_secondary difmap
_audit_creation_method SHELXL-97
_cell_angle_alpha 90.00
_cell_angle_beta 91.197(4)
_cell_angle_gamma 90.00
_cell_formula_units_Z 2
_cell_length_a 9.5480(5)
_cell_length_b 8.1661(3)
_cell_length_c 31.3729(15)
_cell_measurement_reflns_used 56351
_cell_measurement_temperature 200(2)
_cell_measurement_theta_max 29.62
_cell_measurement_theta_min 2.04
_cell_volume 2445.6(2)
_computing_cell_refinement Xarea
_computing_data_collection Xarea
_computing_data_reduction Xarea
_computing_molecular_graphics diamond
_computing_publication_material word
_computing_structure_refinement 'SHELXL-97 (Sheldrick, 2008)'
_computing_structure_solution 'SHELXL-97 (Sheldrick, 2008)'
_diffrn_ambient_temperature 200(2)
_diffrn_detector_area_resol_mean 6.67
_diffrn_measured_fraction_theta_full 0.988
_diffrn_measured_fraction_theta_max 0.988
_diffrn_measurement_device_type 'STOE IPDS 2T'
_diffrn_measurement_method 'rotation method'
_diffrn_radiation_monochromator graphite
_diffrn_radiation_source 'fine-focus sealed tube'
_diffrn_radiation_type MoK\a
_diffrn_radiation_wavelength 0.71073
_diffrn_reflns_av_R_equivalents 0.0684
_diffrn_reflns_av_sigmaI/netI 0.0303
_diffrn_reflns_limit_h_max 13
_diffrn_reflns_limit_h_min -13
_diffrn_reflns_limit_k_max 11
_diffrn_reflns_limit_k_min -11
_diffrn_reflns_limit_l_max 43
_diffrn_reflns_limit_l_min -42
_diffrn_reflns_number 69921
_diffrn_reflns_theta_full 29.26
_diffrn_reflns_theta_max 29.26
_diffrn_reflns_theta_min 2.13
_exptl_absorpt_coefficient_mu 0.889
_exptl_absorpt_correction_T_max 1.0000
_exptl_absorpt_correction_T_min 0.71579
_exptl_absorpt_correction_type multi-scan
_exptl_absorpt_process_details
;
multi-scan from symmetry-related measurements
Sortav (Blessing 1995)
;
_exptl_crystal_colour yellow
_exptl_crystal_density_diffrn 1.647
_exptl_crystal_density_method 'not measured'
_exptl_crystal_description diamond
_exptl_crystal_F_000 1240
_exptl_crystal_size_max 0.15
_exptl_crystal_size_mid 0.10
_exptl_crystal_size_min 0.07
_refine_diff_density_max 0.502
_refine_diff_density_min -1.064
_refine_diff_density_rms 0.090
_refine_ls_extinction_method none
_refine_ls_goodness_of_fit_ref 0.952
_refine_ls_hydrogen_treatment mixed
_refine_ls_matrix_type full
_refine_ls_number_parameters 341
_refine_ls_number_reflns 6585
_refine_ls_number_restraints 0
_refine_ls_restrained_S_all 0.952
_refine_ls_R_factor_all 0.0382
_refine_ls_R_factor_gt 0.0279
_refine_ls_shift/su_max 0.040
_refine_ls_shift/su_mean 0.001
_refine_ls_structure_factor_coef Fsqd
_refine_ls_weighting_details 'calc w=1/[\s^2^(Fo^2^)+(0.0509P)^2^+0.0416P] where P=(Fo^2^+2Fc^2^)/3'
_refine_ls_weighting_scheme calc
_refine_ls_wR_factor_gt 0.0684
_refine_ls_wR_factor_ref 0.0717
_reflns_number_gt 5297
_reflns_number_total 6585
_reflns_threshold_expression >2\s(I)
_cod_data_source_file c2dt31259j.txt
_cod_data_source_block 1
_cod_original_sg_symbol_H-M 'P 21/c'
_cod_database_code 7022033

loop_
_symmetry_equiv_pos_as_xyz
'x, y, z'
'-x, y+1/2, -z+1/2'
'-x, -y, -z'
'x, -y-1/2, z-1/2'

loop_
_atom_site_label
_atom_site_type_symbol
_atom_site_fract_x
_atom_site_fract_y
_atom_site_fract_z
_atom_site_U_iso_or_equiv
_atom_site_adp_type
_atom_site_occupancy
_atom_site_symmetry_multiplicity
_atom_site_calc_flag
_atom_site_refinement_flags
Ag1 Ag 0.997511(14) -0.287906(18) -0.014395(4) 0.02116(5) Uani 1 1 d .
O2 O 0.90248(12) -0.01972(15) 0.13810(3) 0.0179(2) Uani 1 1 d .
O1 O 0.68116(13) -0.03929(18) 0.16076(4) 0.0227(3) Uani 1 1 d .
O7 O 0.64818(16) 0.5318(2) 0.18434(5) 0.0385(4) Uani 1 1 d .
O4 O 1.34308(13) 0.31978(15) 0.19310(4) 0.0173(2) Uani 1 1 d .
O5 O 1.13604(12) 0.53568(15) 0.22115(4) 0.0173(2) Uani 1 1 d .
O6 O 0.87794(13) 0.53695(15) 0.17101(4) 0.0181(2) Uani 1 1 d .
O3 O 1.17845(13) 0.01323(15) 0.17800(4) 0.0200(2) Uani 1 1 d .
N1 N 0.83004(15) -0.28725(17) 0.03154(4) 0.0160(3) Uani 1 1 d .
N2 N 0.82726(15) 0.30202(17) 0.05690(4) 0.0160(3) Uani 1 1 d .
C7 C 0.93767(18) 0.0845(2) 0.17430(5) 0.0162(3) Uani 1 1 d .
H5 H 0.9310 0.0231 0.2006 0.019 Uiso 1 1 calc R
H6 H 0.8733 0.1763 0.1754 0.019 Uiso 1 1 calc R
C6 C 0.76910(17) -0.0690(2) 0.13492(5) 0.0147(3) Uani 1 1 d .
C18 C 0.58778(19) 0.2421(2) 0.07337(6) 0.0195(3) Uani 1 1 d .
H22 H 0.5038 0.1912 0.0658 0.023 Uiso 1 1 calc R
C10 C 1.39376(18) 0.1577(2) 0.19975(5) 0.0185(3) Uani 1 1 d .
H11 H 1.3746 0.1227 0.2286 0.022 Uiso 1 1 calc R
H12 H 1.4943 0.1545 0.1959 0.022 Uiso 1 1 calc R
C12 C 1.28194(19) 0.5765(2) 0.22199(6) 0.0203(3) Uani 1 1 d .
H15 H 1.3018 0.6540 0.2448 0.024 Uiso 1 1 calc R
H16 H 1.3070 0.6269 0.1952 0.024 Uiso 1 1 calc R
C9 C 1.32185(18) 0.0449(2) 0.16818(5) 0.0194(3) Uani 1 1 d .
H9 H 1.3258 0.0933 0.1400 0.023 Uiso 1 1 calc R
H10 H 1.3723 -0.0581 0.1675 0.023 Uiso 1 1 calc R
C19 C 0.70269(19) 0.2310(2) 0.04725(5) 0.0178(3) Uani 1 1 d .
H23 H 0.6937 0.1721 0.0220 0.021 Uiso 1 1 calc R
C8 C 1.08498(18) 0.1452(2) 0.16893(5) 0.0173(3) Uani 1 1 d .
H7 H 1.0973 0.1834 0.1400 0.021 Uiso 1 1 calc R
H8 H 1.1039 0.2356 0.1883 0.021 Uiso 1 1 calc R
C3 C 0.60780(18) -0.2198(2) 0.08500(5) 0.0165(3) Uani 1 1 d .
H1 H 0.5335 -0.1964 0.1027 0.020 Uiso 1 1 calc R
C16 C 0.72913(17) 0.4025(2) 0.12147(5) 0.0154(3) Uani 1 1 d .
C14 C 0.90036(18) 0.6258(2) 0.21090(5) 0.0183(3) Uani 1 1 d .
H19 H 0.8774 0.5565 0.2349 0.022 Uiso 1 1 calc R
H20 H 0.8408 0.7220 0.2115 0.022 Uiso 1 1 calc R
C4 C 0.58665(18) -0.3094(2) 0.04765(5) 0.0183(3) Uani 1 1 d .
H2 H 0.4978 -0.3476 0.0401 0.022 Uiso 1 1 calc R
C15 C 0.74455(19) 0.4960(2) 0.16218(5) 0.0183(3) Uani 1 1 d .
C2 C 0.74272(17) -0.1661(2) 0.09521(5) 0.0136(3) Uani 1 1 d .
C17 C 0.60022(18) 0.3305(2) 0.11112(5) 0.0180(3) Uani 1 1 d .
H21 H 0.5245 0.3415 0.1291 0.022 Uiso 1 1 calc R
C1 C 0.85076(17) -0.2013(2) 0.06762(5) 0.0153(3) Uani 1 1 d .
H4 H 0.9405 -0.1640 0.0744 0.018 Uiso 1 1 calc R
C5 C 0.69942(18) -0.3407(2) 0.02197(5) 0.0167(3) Uani 1 1 d .
H3 H 0.6847 -0.4010 -0.0029 0.020 Uiso 1 1 calc R
C11 C 1.36554(18) 0.4234(2) 0.22901(5) 0.0193(3) Uani 1 1 d .
H13 H 1.4643 0.4498 0.2322 0.023 Uiso 1 1 calc R
H14 H 1.3360 0.3687 0.2547 0.023 Uiso 1 1 calc R
C20 C 0.83946(17) 0.3853(2) 0.09371(5) 0.0152(3) Uani 1 1 d .
H24 H 0.9251 0.4333 0.1009 0.018 Uiso 1 1 calc R
C13 C 1.0516(2) 0.6757(2) 0.21384(5) 0.0192(3) Uani 1 1 d .
H17 H 1.0783 0.7285 0.1875 0.023 Uiso 1 1 calc R
H18 H 1.0653 0.7532 0.2370 0.023 Uiso 1 1 calc R
O9 O 0.23289(14) 0.17597(15) 0.06456(4) 0.0216(3) Uani 1 1 d .
O8 O 0.11348(14) -0.01660(17) 0.03283(4) 0.0250(3) Uani 1 1 d .
O10 O 0.32320(15) -0.06649(18) 0.05773(5) 0.0301(3) Uani 1 1 d .
N3 N 0.22300(15) 0.03100(18) 0.05196(4) 0.0174(3) Uani 1 1 d .
O11 O 0.21868(18) 0.6065(2) 0.05552(5) 0.0329(4) Uani 1 1 d .
C21 C 0.2299(2) 0.5647(3) 0.09933(7) 0.0299(4) Uani 1 1 d .
H21C H 0.324(3) 0.595(3) 0.1135(9) 0.043(7) Uiso 1 1 d .
H21A H 0.160(3) 0.613(4) 0.1177(9) 0.046(8) Uiso 1 1 d .
H11B H 0.227(4) 0.690(4) 0.0541(11) 0.049(10) Uiso 1 1 d .
H21B H 0.216(3) 0.446(4) 0.1025(9) 0.046(8) Uiso 1 1 d .

loop_
_atom_site_aniso_label
_atom_site_aniso_U_11
_atom_site_aniso_U_22
_atom_site_aniso_U_33
_atom_site_aniso_U_23
_atom_site_aniso_U_13
_atom_site_aniso_U_12
Ag1 0.01923(8) 0.02859(8) 0.01587(7) -0.00351(5) 0.00502(5) 0.00415(5)
O2 0.0153(6) 0.0226(6) 0.0158(5) -0.0059(5) 0.0010(4) -0.0036(5)
O1 0.0162(6) 0.0333(7) 0.0186(6) -0.0072(5) 0.0033(5) -0.0006(5)
O7 0.0238(7) 0.0608(11) 0.0315(7) -0.0203(7) 0.0132(6) -0.0101(7)
O4 0.0190(6) 0.0186(6) 0.0143(5) -0.0012(4) -0.0022(4) -0.0019(4)
O5 0.0164(6) 0.0150(6) 0.0206(5) -0.0013(4) 0.0002(4) -0.0024(4)
O6 0.0168(6) 0.0227(6) 0.0147(5) -0.0042(4) 0.0001(4) 0.0018(5)
O3 0.0154(6) 0.0165(6) 0.0280(6) 0.0047(5) -0.0007(5) -0.0005(4)
N1 0.0160(7) 0.0181(7) 0.0138(6) -0.0008(5) 0.0016(5) 0.0000(5)
N2 0.0160(7) 0.0179(7) 0.0142(6) -0.0004(5) 0.0013(5) 0.0030(5)
C7 0.0177(8) 0.0170(8) 0.0137(7) -0.0032(6) -0.0015(6) -0.0012(6)
C6 0.0149(8) 0.0152(7) 0.0139(7) 0.0014(5) -0.0008(6) 0.0011(6)
C18 0.0184(8) 0.0188(8) 0.0211(8) 0.0020(6) -0.0019(6) -0.0038(6)
C10 0.0151(8) 0.0222(8) 0.0181(7) 0.0032(6) 0.0006(6) 0.0016(6)
C12 0.0196(8) 0.0224(9) 0.0191(8) -0.0046(6) 0.0020(6) -0.0079(7)
C9 0.0174(8) 0.0198(8) 0.0211(8) -0.0002(6) 0.0030(6) 0.0017(6)
C19 0.0202(8) 0.0165(8) 0.0166(7) -0.0003(6) -0.0019(6) -0.0007(6)
C8 0.0188(8) 0.0143(7) 0.0188(7) 0.0009(6) -0.0019(6) -0.0013(6)
C3 0.0134(8) 0.0192(8) 0.0169(7) 0.0012(6) 0.0007(6) 0.0009(6)
C16 0.0169(8) 0.0159(7) 0.0135(7) 0.0022(6) 0.0014(6) 0.0010(6)
C14 0.0243(9) 0.0179(8) 0.0128(7) -0.0023(6) 0.0004(6) 0.0036(7)
C4 0.0144(8) 0.0207(8) 0.0197(8) 0.0018(6) -0.0032(6) -0.0034(6)
C15 0.0197(9) 0.0195(8) 0.0158(7) 0.0004(6) 0.0034(6) -0.0009(6)
C2 0.0143(8) 0.0134(7) 0.0131(7) 0.0005(5) 0.0001(6) 0.0005(6)
C17 0.0163(8) 0.0183(8) 0.0196(8) 0.0035(6) 0.0036(6) -0.0006(6)
C1 0.0143(7) 0.0163(8) 0.0154(7) -0.0004(6) 0.0002(6) -0.0010(6)
C5 0.0202(8) 0.0146(7) 0.0153(7) -0.0001(6) -0.0026(6) 0.0004(6)
C11 0.0156(8) 0.0278(9) 0.0145(7) -0.0038(6) -0.0002(6) -0.0060(7)
C20 0.0143(7) 0.0166(8) 0.0147(7) 0.0005(6) -0.0009(6) 0.0011(6)
C13 0.0268(9) 0.0142(8) 0.0167(7) -0.0015(6) 0.0002(6) -0.0005(6)
O9 0.0267(7) 0.0181(6) 0.0200(6) -0.0022(4) -0.0035(5) -0.0020(5)
O8 0.0169(6) 0.0257(7) 0.0322(7) -0.0034(6) -0.0066(5) -0.0046(5)
O10 0.0235(7) 0.0287(7) 0.0378(8) -0.0040(6) -0.0089(6) 0.0102(6)
N3 0.0161(7) 0.0213(7) 0.0147(6) 0.0011(5) 0.0004(5) -0.0009(5)
O11 0.0466(10) 0.0277(8) 0.0242(7) -0.0067(6) -0.0059(6) 0.0054(7)
C21 0.0317(11) 0.0329(11) 0.0252(9) -0.0024(8) 0.0038(8) -0.0059(9)

loop_
_atom_type_symbol
_atom_type_description
_atom_type_scat_dispersion_real
_atom_type_scat_dispersion_imag
_atom_type_scat_source
C C 0.0033 0.0016 'International Tables Vol C Tables 4.2.6.8 and 6.1.1.4'
Ag Ag -0.8971 1.1015 'International Tables Vol C Tables 4.2.6.8 and 6.1.1.4'
N N 0.0061 0.0033 'International Tables Vol C Tables 4.2.6.8 and 6.1.1.4'
O O 0.0106 0.0060 'International Tables Vol C Tables 4.2.6.8 and 6.1.1.4'
H H 0.0000 0.0000 'International Tables Vol C Tables 4.2.6.8 and 6.1.1.4'

loop_
_geom_angle_atom_site_label_1
_geom_angle_atom_site_label_2
_geom_angle_atom_site_label_3
_geom_angle
_geom_angle_site_symmetry_1
_geom_angle_site_symmetry_3
N2 Ag1 N1 175.53(5) 3_755 .
C6 O2 C7 116.04(13) . .
C11 O4 C10 113.08(13) . .
C13 O5 C12 111.44(13) . .
C15 O6 C14 115.05(13) . .
C8 O3 C9 114.71(13) . .
C1 N1 C5 118.42(15) . .
C1 N1 Ag1 117.54(11) . .
C5 N1 Ag1 122.73(11) . .
C20 N2 C19 118.03(15) . .
C20 N2 Ag1 120.16(11) . 3_755
C19 N2 Ag1 121.80(11) . 3_755
O2 C7 C8 107.87(13) . .
O2 C7 H5 110.1 . .
C8 C7 H5 110.1 . .
O2 C7 H6 110.1 . .
C8 C7 H6 110.1 . .
H5 C7 H6 108.4 . .
O1 C6 O2 124.44(15) . .
O1 C6 C2 124.11(15) . .
O2 C6 C2 111.45(14) . .
C19 C18 C17 118.87(16) . .
C19 C18 H22 120.6 . .
C17 C18 H22 120.6 . .
O4 C10 C9 108.84(13) . .
O4 C10 H11 109.9 . .
C9 C10 H11 109.9 . .
O4 C10 H12 109.9 . .
C9 C10 H12 109.9 . .
H11 C10 H12 108.3 . .
O5 C12 C11 108.86(14) . .
O5 C12 H15 109.9 . .
C11 C12 H15 109.9 . .
O5 C12 H16 109.9 . .
C11 C12 H16 109.9 . .
H15 C12 H16 108.3 . .
O3 C9 C10 113.14(14) . .
O3 C9 H9 109.0 . .
C10 C9 H9 109.0 . .
O3 C9 H10 109.0 . .
C10 C9 H10 109.0 . .
H9 C9 H10 107.8 . .
N2 C19 C18 122.91(16) . .
N2 C19 H23 118.5 . .
C18 C19 H23 118.5 . .
O3 C8 C7 108.19(14) . .
O3 C8 H7 110.1 . .
C7 C8 H7 110.1 . .
O3 C8 H8 110.1 . .
C7 C8 H8 110.1 . .
H7 C8 H8 108.4 . .
C4 C3 C2 118.44(16) . .
C4 C3 H1 120.8 . .
C2 C3 H1 120.8 . .
C20 C16 C17 119.25(15) . .
C20 C16 C15 121.73(15) . .
C17 C16 C15 119.02(15) . .
O6 C14 C13 108.14(13) . .
O6 C14 H19 110.1 . .
C13 C14 H19 110.1 . .
O6 C14 H20 110.1 . .
C13 C14 H20 110.1 . .
H19 C14 H20 108.4 . .
C5 C4 C3 119.13(15) . .
C5 C4 H2 120.4 . .
C3 C4 H2 120.4 . .
O7 C15 O6 123.78(16) . .
O7 C15 C16 123.83(17) . .
O6 C15 C16 112.39(14) . .
C1 C2 C3 119.15(15) . .
C1 C2 C6 120.97(14) . .
C3 C2 C6 119.87(15) . .
C18 C17 C16 118.43(16) . .
C18 C17 H21 120.8 . .
C16 C17 H21 120.8 . .
N1 C1 C2 122.31(15) . .
N1 C1 H4 118.8 . .
C2 C1 H4 118.8 . .
N1 C5 C4 122.54(15) . .
N1 C5 H3 118.7 . .
C4 C5 H3 118.7 . .
O4 C11 C12 108.03(13) . .
O4 C11 H13 110.1 . .
C12 C11 H13 110.1 . .
O4 C11 H14 110.1 . .
C12 C11 H14 110.1 . .
H13 C11 H14 108.4 . .
N2 C20 C16 122.50(15) . .
N2 C20 H24 118.8 . .
C16 C20 H24 118.8 . .
O5 C13 C14 109.58(14) . .
O5 C13 H17 109.8 . .
C14 C13 H17 109.8 . .
O5 C13 H18 109.8 . .
C14 C13 H18 109.8 . .
H17 C13 H18 108.2 . .
O9 N3 O10 120.16(14) . .
O9 N3 O8 120.02(15) . .
O10 N3 O8 119.81(15) . .
C21 O11 H11B 107(3) . .
O11 C21 H21C 114.2(15) . .
O11 C21 H21A 115.9(17) . .
H21C C21 H21A 104(2) . .
O11 C21 H21B 109.1(16) . .
H21C C21 H21B 108(2) . .
H21A C21 H21B 104(2) . .

loop_
_geom_bond_atom_site_label_1
_geom_bond_atom_site_label_2
_geom_bond_distance
_geom_bond_site_symmetry_2
Ag1 N2 2.1643(15) 3_755
Ag1 N1 2.1749(15) .
O2 C6 1.337(2) .
O2 C7 1.4531(19) .
O1 C6 1.204(2) .
O7 C15 1.201(2) .
O4 C11 1.422(2) .
O4 C10 1.423(2) .
O5 C13 1.415(2) .
O5 C12 1.432(2) .
O6 C15 1.340(2) .
O6 C14 1.4587(19) .
O3 C8 1.424(2) .
O3 C9 1.433(2) .
N1 C1 1.343(2) .
N1 C5 1.349(2) .
N2 C20 1.343(2) .
N2 C19 1.352(2) .
N2 Ag1 2.1643(15) 3_755
C7 C8 1.504(2) .
C7 H5 0.9700 .
C7 H6 0.9700 .
C6 C2 1.494(2) .
C18 C19 1.386(3) .
C18 C17 1.390(2) .
C18 H22 0.9300 .
C10 C9 1.507(2) .
C10 H11 0.9700 .
C10 H12 0.9700 .
C12 C11 1.497(3) .
C12 H15 0.9700 .
C12 H16 0.9700 .
C9 H9 0.9700 .
C9 H10 0.9700 .
C19 H23 0.9300 .
C8 H7 0.9700 .
C8 H8 0.9700 .
C3 C4 1.393(2) .
C3 C2 1.392(2) .
C3 H1 0.9300 .
C16 C20 1.388(2) .
C16 C17 1.396(2) .
C16 C15 1.493(2) .
C14 C13 1.501(3) .
C14 H19 0.9700 .
C14 H20 0.9700 .
C4 C5 1.382(3) .
C4 H2 0.9300 .
C2 C1 1.390(2) .
C17 H21 0.9300 .
C1 H4 0.9300 .
C5 H3 0.9300 .
C11 H13 0.9700 .
C11 H14 0.9700 .
C20 H24 0.9300 .
C13 H17 0.9700 .
C13 H18 0.9700 .
O9 N3 1.251(2) .
O8 N3 1.2564(18) .
O10 N3 1.255(2) .
O11 C21 1.418(3) .
O11 H11B 0.69(3) .
C21 H21C 1.03(3) .
C21 H21A 0.97(3) .
C21 H21B 0.98(3) .
